data_4106466
loop_
_publ_author_name
'Dennis Heitmann'
'Tania Pape'
'Alexander Hepp'
'Christian M\"uck-Lichtenfeld'
'Stefan Grimme'
'F. Ekkehardt Hahn'

_publ_section_title
;
 Palladium and Platinum Complexes of a Benzannulated N-Heterocyclic
 Plumbylene with an Unusual Bonding Mode
;
_journal_name_full 'Journal of the American Chemical Society'
_journal_page_first 11118
_journal_page_last 11120
_journal_paper_doi 10.1021/ja204955f
_journal_volume 133
_journal_year 2011
_chemical_formula_sum 'C82 H83 N2 P3 Pb Pt'
_chemical_formula_weight 1591.69
_chemical_name_systematic
; 
 ? 
;
_space_group_IT_number 2
_symmetry_cell_setting triclinic
_symmetry_space_group_name_Hall '-P 1'
_symmetry_space_group_name_H-M 'P -1'
_atom_sites_solution_hydrogens geom
_atom_sites_solution_primary direct
_atom_sites_solution_secondary difmap
_audit_creation_method SHELXL-97
_cell_angle_alpha 79.1860(10)
_cell_angle_beta 81.7770(10)
_cell_angle_gamma 83.8680(10)
_cell_formula_units_Z 2
_cell_length_a 13.4074(6)
_cell_length_b 13.6036(6)
_cell_length_c 19.8815(8)
_cell_measurement_reflns_used 900
_cell_measurement_temperature 153(2)
_cell_measurement_theta_max 22.5
_cell_measurement_theta_min 1
_cell_volume 3513.2(3)
_computing_cell_refinement 'APEX2(Bruker AXS, 2007)'
_computing_data_collection 'APEX2(Bruker AXS, 2007)'
_computing_data_reduction 'SAINT,SADABS (Bruker AXS, 2007 )'
_computing_molecular_graphics
;
ORTEP3,L.J. Farrugia, J. Appl. Cryst. (1997) 30, 565
;
_computing_structure_refinement
;
SHELXL-97, G. M. Sheldrick, Acta Cryst. (2008) A64, 112-122
;
_computing_structure_solution
;
SHELXS-97 , G. M. Sheldrick, Acta Cryst. (2008) A64, 112-122
;
_diffrn_ambient_temperature 153(2)
_diffrn_detector_area_resol_mean 80
_diffrn_measured_fraction_theta_full 0.994
_diffrn_measured_fraction_theta_max 0.994
_diffrn_measurement_device_type 'CCD area detector'
_diffrn_measurement_method 'Omega and Phi scans'
_diffrn_radiation_monochromator graphite
_diffrn_radiation_source 'rotating anode'
_diffrn_radiation_type MoK\a
_diffrn_radiation_wavelength 0.71073
_diffrn_reflns_av_R_equivalents 0.0289
_diffrn_reflns_av_sigmaI/netI 0.0442
_diffrn_reflns_limit_h_max 18
_diffrn_reflns_limit_h_min -18
_diffrn_reflns_limit_k_max 18
_diffrn_reflns_limit_k_min -18
_diffrn_reflns_limit_l_max 27
_diffrn_reflns_limit_l_min -27
_diffrn_reflns_number 40227
_diffrn_reflns_theta_full 29.50
_diffrn_reflns_theta_max 29.50
_diffrn_reflns_theta_min 1.05
_exptl_absorpt_coefficient_mu 4.495
_exptl_absorpt_correction_T_max 0.8769
_exptl_absorpt_correction_T_min 0.4984
_exptl_absorpt_correction_type multi-scan
_exptl_absorpt_process_details
; 
 Corrections were done with the SADABS program, utilizing the none merged
 raw data obtained from the integration process. Integration and final cell
 refinement were done with SAINT.

 SADABS reports ratio of Tmin/Tmax = 0.544768 

;
_exptl_crystal_colour green-brown
_exptl_crystal_density_diffrn 1.505
_exptl_crystal_description 'transparent plate'
_exptl_crystal_F_000 1588
_exptl_crystal_size_max 0.18
_exptl_crystal_size_mid 0.10
_exptl_crystal_size_min 0.03
_refine_diff_density_max 2.288
_refine_diff_density_min -1.068
_refine_diff_density_rms 0.147
_refine_ls_extinction_method none
_refine_ls_goodness_of_fit_ref 1.034
_refine_ls_hydrogen_treatment noref
_refine_ls_matrix_type full
_refine_ls_number_parameters 717
_refine_ls_number_reflns 19460
_refine_ls_number_restraints 7
_refine_ls_restrained_S_all 1.033
_refine_ls_R_factor_all 0.0483
_refine_ls_R_factor_gt 0.0360
_refine_ls_shift/su_max 0.002
_refine_ls_shift/su_mean 0.000
_refine_ls_structure_factor_coef Fsqd
_refine_ls_weighting_details 'calc w=1/[\s^2^(Fo^2^)+(0.0474P)^2^+6.4147P] where P=(Fo^2^+2Fc^2^)/3'
_refine_ls_weighting_scheme calc
_refine_ls_wR_factor_gt 0.0894
_refine_ls_wR_factor_ref 0.0975
_reflns_number_gt 15891
_reflns_number_total 19460
_reflns_threshold_expression >2sigma(I)
_cod_data_source_file ja204955f_si_003.cif
_cod_data_source_block sad
_cod_database_code 4106466

loop_
_symmetry_equiv_pos_as_xyz
'x, y, z'
'-x, -y, -z'

loop_
_atom_site_label
_atom_site_type_symbol
_atom_site_fract_x
_atom_site_fract_y
_atom_site_fract_z
_atom_site_U_iso_or_equiv
_atom_site_adp_type
_atom_site_occupancy
_atom_site_symmetry_multiplicity
_atom_site_calc_flag
_atom_site_refinement_flags
_atom_site_disorder_assembly
_atom_site_disorder_group
Pb1 Pb 0.812825(10) 0.691409(12) 0.722587(8) 0.02450(5) Uani 1 1 d . . .
Pt1 Pt 0.600199(10) 0.697822(10) 0.718290(7) 0.01610(4) Uani 1 1 d . . .
P1 P 0.57315(7) 0.61518(8) 0.83007(5) 0.01930(19) Uani 1 1 d . . .
P2 P 0.58822(7) 0.61262(7) 0.63079(5) 0.01741(18) Uani 1 1 d . . .
P3 P 0.54896(7) 0.86763(7) 0.71022(5) 0.01866(19) Uani 1 1 d . . .
N1 N 0.8972(3) 0.5458(3) 0.75264(19) 0.0292(8) Uani 1 1 d . . .
N2 N 0.9067(2) 0.6607(3) 0.62792(18) 0.0228(7) Uani 1 1 d . . .
C1 C 0.9592(3) 0.5087(3) 0.7001(2) 0.0281(9) Uani 1 1 d . . .
C2 C 0.9644(3) 0.5713(3) 0.6328(2) 0.0230(8) Uani 1 1 d . . .
C3 C 1.0250(3) 0.5348(3) 0.5774(2) 0.0264(8) Uani 1 1 d . . .
H3 H 1.0284 0.5745 0.5325 0.032 Uiso 1 1 calc R . .
C4 C 1.0798(3) 0.4419(4) 0.5873(3) 0.0322(10) Uani 1 1 d . . .
H4 H 1.1216 0.4193 0.5495 0.039 Uiso 1 1 calc R . .
C5 C 1.0740(3) 0.3818(4) 0.6521(3) 0.0363(11) Uani 1 1 d . . .
H5 H 1.1110 0.3179 0.6583 0.044 Uiso 1 1 calc R . .
C6 C 1.0148(3) 0.4145(4) 0.7077(3) 0.0338(10) Uani 1 1 d . . .
H6 H 1.0115 0.3726 0.7518 0.041 Uiso 1 1 calc R . .
C7 C 0.8934(3) 0.4890(4) 0.8224(2) 0.0390(12) Uani 1 1 d . . .
H7A H 0.8821 0.4187 0.8210 0.047 Uiso 1 1 calc R . .
H7B H 0.8342 0.5167 0.8509 0.047 Uiso 1 1 calc R . .
C8 C 0.9878(4) 0.4881(5) 0.8587(3) 0.0532(16) Uani 1 1 d . . .
H8 H 1.0470 0.4567 0.8313 0.064 Uiso 1 1 calc R . .
C9 C 0.9705(6) 0.4217(7) 0.9304(3) 0.082(3) Uani 1 1 d . . .
H9A H 1.0325 0.4138 0.9524 0.123 Uiso 1 1 calc R . .
H9B H 0.9526 0.3557 0.9254 0.123 Uiso 1 1 calc R . .
H9C H 0.9154 0.4535 0.9590 0.123 Uiso 1 1 calc R . .
C10 C 1.0097(5) 0.5912(6) 0.8626(4) 0.071(2) Uani 1 1 d . . .
H10A H 0.9495 0.6259 0.8845 0.107 Uiso 1 1 calc R . .
H10B H 1.0285 0.6280 0.8159 0.107 Uiso 1 1 calc R . .
H10C H 1.0656 0.5879 0.8900 0.107 Uiso 1 1 calc R . .
C11 C 0.9053(3) 0.7264(3) 0.5611(2) 0.0254(8) Uani 1 1 d . . .
H11A H 0.8459 0.7760 0.5641 0.031 Uiso 1 1 calc R . .
H11B H 0.8957 0.6854 0.5266 0.031 Uiso 1 1 calc R . .
C12 C 1.0001(3) 0.7837(3) 0.5344(2) 0.0290(9) Uani 1 1 d . . .
H12 H 1.0594 0.7333 0.5294 0.035 Uiso 1 1 calc R . .
C13 C 1.0198(4) 0.8484(4) 0.5842(3) 0.0364(11) Uani 1 1 d . . .
H13A H 0.9619 0.8976 0.5905 0.055 Uiso 1 1 calc R . .
H13B H 1.0807 0.8835 0.5657 0.055 Uiso 1 1 calc R . .
H13C H 1.0298 0.8060 0.6288 0.055 Uiso 1 1 calc R . .
C14 C 0.9863(4) 0.8439(4) 0.4630(3) 0.0458(13) Uani 1 1 d . . .
H14A H 0.9269 0.8922 0.4665 0.069 Uiso 1 1 calc R . .
H14B H 0.9767 0.7982 0.4322 0.069 Uiso 1 1 calc R . .
H14C H 1.0465 0.8800 0.4444 0.069 Uiso 1 1 calc R . .
C15 C 0.6538(3) 0.6267(4) 0.8948(2) 0.0271(9) Uani 1 1 d . . .
C16 C 0.6914(3) 0.7189(4) 0.8929(2) 0.0329(10) Uani 1 1 d . . .
H16 H 0.6806 0.7724 0.8558 0.039 Uiso 1 1 calc R . .
C17 C 0.7451(4) 0.7332(5) 0.9454(3) 0.0483(14) Uani 1 1 d . . .
H17 H 0.7686 0.7969 0.9445 0.058 Uiso 1 1 calc R . .
C18 C 0.7638(4) 0.6550(6) 0.9984(3) 0.062(2) Uani 1 1 d . . .
H18 H 0.8008 0.6642 1.0338 0.074 Uiso 1 1 calc R . .
C19 C 0.7286(4) 0.5639(6) 0.9994(3) 0.0565(18) Uani 1 1 d . . .
H19 H 0.7417 0.5101 1.0359 0.068 Uiso 1 1 calc R . .
C20 C 0.6744(3) 0.5482(4) 0.9487(2) 0.0365(11) Uani 1 1 d . . .
H20 H 0.6512 0.4840 0.9505 0.044 Uiso 1 1 calc R . .
C21 C 0.5685(3) 0.4790(3) 0.8413(2) 0.0276(9) Uani 1 1 d . . .
C22 C 0.6456(4) 0.4243(4) 0.8047(2) 0.0423(13) Uani 1 1 d . . .
H22 H 0.6973 0.4583 0.7743 0.051 Uiso 1 1 calc R . .
C23 C 0.6461(7) 0.3215(4) 0.8128(3) 0.078(3) Uani 1 1 d . . .
H23 H 0.6988 0.2847 0.7884 0.094 Uiso 1 1 calc R . .
C24 C 0.5712(8) 0.2717(5) 0.8560(4) 0.099(4) Uani 1 1 d . . .
H24 H 0.5726 0.2007 0.8614 0.119 Uiso 1 1 calc R . .
C25 C 0.4951(6) 0.3234(4) 0.8909(3) 0.066(2) Uani 1 1 d . . .
H25 H 0.4427 0.2886 0.9200 0.079 Uiso 1 1 calc R . .
C26 C 0.4937(4) 0.4273(3) 0.8843(2) 0.0373(11) Uani 1 1 d . . .
H26 H 0.4410 0.4629 0.9096 0.045 Uiso 1 1 calc R . .
C27 C 0.4481(3) 0.6555(3) 0.8723(2) 0.0213(8) Uani 1 1 d . . .
C28 C 0.4306(3) 0.6707(3) 0.9407(2) 0.0279(9) Uani 1 1 d . . .
H28 H 0.4839 0.6557 0.9687 0.033 Uiso 1 1 calc R . .
C29 C 0.3362(4) 0.7074(4) 0.9679(3) 0.0429(13) Uani 1 1 d . . .
H29 H 0.3252 0.7179 1.0144 0.051 Uiso 1 1 calc R . .
C30 C 0.2580(4) 0.7288(4) 0.9282(3) 0.0495(15) Uani 1 1 d . . .
H30 H 0.1935 0.7543 0.9471 0.059 Uiso 1 1 calc R . .
C31 C 0.2733(3) 0.7132(4) 0.8608(3) 0.0402(12) Uani 1 1 d . . .
H31 H 0.2192 0.7270 0.8334 0.048 Uiso 1 1 calc R . .
C32 C 0.3678(3) 0.6772(3) 0.8330(2) 0.0282(9) Uani 1 1 d . . .
H32 H 0.3781 0.6672 0.7864 0.034 Uiso 1 1 calc R . .
C33 C 0.6460(3) 0.4846(3) 0.6272(2) 0.0215(8) Uani 1 1 d . . .
C34 C 0.7512(3) 0.4695(3) 0.6228(2) 0.0273(9) Uani 1 1 d . . .
H34 H 0.7893 0.5238 0.6246 0.033 Uiso 1 1 calc R . .
C35 C 0.8010(4) 0.3766(4) 0.6160(3) 0.0363(11) Uani 1 1 d . . .
H35 H 0.8727 0.3676 0.6127 0.044 Uiso 1 1 calc R . .
C36 C 0.7465(4) 0.2973(4) 0.6141(3) 0.0373(11) Uani 1 1 d . . .
H36 H 0.7806 0.2335 0.6099 0.045 Uiso 1 1 calc R . .
C37 C 0.6426(4) 0.3099(3) 0.6184(3) 0.0375(11) Uani 1 1 d . . .
H37 H 0.6054 0.2547 0.6171 0.045 Uiso 1 1 calc R . .
C38 C 0.5917(3) 0.4036(3) 0.6247(2) 0.0290(9) Uani 1 1 d . . .
H38 H 0.5200 0.4122 0.6273 0.035 Uiso 1 1 calc R . .
C39 C 0.4539(3) 0.5948(3) 0.6331(2) 0.0201(7) Uani 1 1 d . . .
C40 C 0.4041(3) 0.5459(3) 0.6951(2) 0.0244(8) Uani 1 1 d . . .
H40 H 0.4412 0.5184 0.7325 0.029 Uiso 1 1 calc R . .
C41 C 0.3007(3) 0.5373(4) 0.7022(3) 0.0332(10) Uani 1 1 d . . .
H41 H 0.2673 0.5048 0.7447 0.040 Uiso 1 1 calc R . .
C42 C 0.2458(3) 0.5758(4) 0.6476(3) 0.0344(11) Uani 1 1 d . . .
H42 H 0.1750 0.5701 0.6528 0.041 Uiso 1 1 calc R . .
C43 C 0.2943(3) 0.6226(4) 0.5856(3) 0.0319(10) Uani 1 1 d . . .
H43 H 0.2569 0.6479 0.5480 0.038 Uiso 1 1 calc R . .
C44 C 0.3979(3) 0.6326(3) 0.5781(2) 0.0251(8) Uani 1 1 d . . .
H44 H 0.4307 0.6653 0.5355 0.030 Uiso 1 1 calc R . .
C45 C 0.6254(3) 0.6710(3) 0.5408(2) 0.0194(7) Uani 1 1 d . . .
C46 C 0.6335(3) 0.6183(3) 0.4861(2) 0.0275(9) Uani 1 1 d . . .
H46 H 0.6188 0.5499 0.4948 0.033 Uiso 1 1 calc R . .
C47 C 0.6630(4) 0.6659(4) 0.4188(2) 0.0320(10) Uani 1 1 d . . .
H47 H 0.6687 0.6298 0.3818 0.038 Uiso 1 1 calc R . .
C48 C 0.6842(3) 0.7657(4) 0.4056(2) 0.0305(9) Uani 1 1 d . . .
H48 H 0.7040 0.7980 0.3597 0.037 Uiso 1 1 calc R . .
C49 C 0.6766(3) 0.8180(3) 0.4595(2) 0.0286(9) Uani 1 1 d . . .
H49 H 0.6913 0.8864 0.4505 0.034 Uiso 1 1 calc R . .
C50 C 0.6475(3) 0.7714(3) 0.5268(2) 0.0236(8) Uani 1 1 d . . .
H50 H 0.6427 0.8081 0.5636 0.028 Uiso 1 1 calc R . .
C51 C 0.4127(3) 0.8960(3) 0.7053(2) 0.0212(7) Uani 1 1 d . . .
C52 C 0.3633(3) 0.8340(3) 0.6756(2) 0.0256(8) Uani 1 1 d . . .
H52 H 0.3998 0.7778 0.6589 0.031 Uiso 1 1 calc R . .
C53 C 0.2599(3) 0.8535(4) 0.6701(3) 0.0334(10) Uani 1 1 d . . .
H53 H 0.2262 0.8102 0.6502 0.040 Uiso 1 1 calc R . .
C54 C 0.2066(3) 0.9361(4) 0.6935(3) 0.0372(11) Uani 1 1 d . . .
H54 H 0.1366 0.9498 0.6894 0.045 Uiso 1 1 calc R . .
C55 C 0.2556(3) 0.9985(4) 0.7230(3) 0.0373(11) Uani 1 1 d . . .
H55 H 0.2189 1.0547 0.7395 0.045 Uiso 1 1 calc R . .
C56 C 0.3588(3) 0.9794(3) 0.7286(3) 0.0312(9) Uani 1 1 d . . .
H56 H 0.3923 1.0230 0.7484 0.037 Uiso 1 1 calc R . .
C57 C 0.6036(3) 0.9581(3) 0.6372(2) 0.0200(7) Uani 1 1 d . . .
C58 C 0.5448(3) 1.0263(3) 0.5944(2) 0.0302(9) Uani 1 1 d . . .
H58 H 0.4733 1.0299 0.6047 0.036 Uiso 1 1 calc R . .
C59 C 0.5891(4) 1.0893(4) 0.5369(3) 0.0382(11) Uani 1 1 d . . .
H59 H 0.5477 1.1344 0.5079 0.046 Uiso 1 1 calc R . .
C60 C 0.6927(4) 1.0862(3) 0.5220(3) 0.0338(10) Uani 1 1 d . . .
H60 H 0.7232 1.1301 0.4833 0.041 Uiso 1 1 calc R . .
C61 C 0.7524(3) 1.0187(4) 0.5637(2) 0.0322(10) Uani 1 1 d . . .
H61 H 0.8239 1.0160 0.5536 0.039 Uiso 1 1 calc R . .
C62 C 0.7080(3) 0.9553(3) 0.6201(2) 0.0266(8) Uani 1 1 d . . .
H62 H 0.7498 0.9086 0.6479 0.032 Uiso 1 1 calc R . .
C63 C 0.5648(3) 0.9234(3) 0.7852(2) 0.0243(8) Uani 1 1 d . . .
C64 C 0.6465(4) 0.9779(4) 0.7864(2) 0.0335(10) Uani 1 1 d . . .
H64 H 0.6905 0.9967 0.7451 0.040 Uiso 1 1 calc R . .
C65 C 0.6647(5) 1.0053(4) 0.8475(3) 0.0474(14) Uani 1 1 d . . .
H65 H 0.7206 1.0426 0.8475 0.057 Uiso 1 1 calc R . .
C66 C 0.6013(5) 0.9780(4) 0.9078(3) 0.0484(14) Uani 1 1 d . . .
H66 H 0.6146 0.9947 0.9498 0.058 Uiso 1 1 calc R . .
C67 C 0.5193(4) 0.9266(4) 0.9069(2) 0.0386(11) Uani 1 1 d . . .
H67 H 0.4746 0.9102 0.9481 0.046 Uiso 1 1 calc R . .
C68 C 0.5002(3) 0.8982(3) 0.8469(2) 0.0281(9) Uani 1 1 d . . .
H68 H 0.4434 0.8617 0.8474 0.034 Uiso 1 1 calc R . .
C71 C 1.0017(8) -0.1424(8) 0.8374(6) 0.1099(17) Uiso 1 1 d . . .
C72 C 0.9713 -0.0412 0.8041 0.110 Uiso 0.50 1 d P A 1
C73 C 0.9224 -0.0248 0.7455 0.110 Uiso 0.50 1 d P A 1
C74 C 0.8924 0.0722 0.7156 0.110 Uiso 0.50 1 d P A 1
C75 C 0.9113 0.1529 0.7442 0.110 Uiso 0.50 1 d P A 1
C76 C 0.9602 0.1365 0.8028 0.110 Uiso 0.50 1 d P A 1
C77 C 0.9901 0.0394 0.8327 0.110 Uiso 0.50 1 d P A 1
C81 C 0.4252 0.2447 0.7534 0.110 Uiso 0.50 1 d P . .
C82 C 0.3317 0.2132 0.8024 0.110 Uiso 0.50 1 d P B 3
C83 C 0.2441 0.2502 0.7991 0.110 Uiso 1 1 d D . .
C86 C 0.2664 0.0928 0.9008 0.110 Uiso 1 1 d . . .
C87 C 0.3463 0.1340 0.8609 0.110 Uiso 0.50 1 d P B 3
C84 C 0.1680 0.2156 0.8404 0.110 Uiso 0.50 1 d P B 3
C85 C 0.1816 0.1481 0.8925 0.110 Uiso 0.50 1 d P B 3
C72A C 0.9456(16) -0.0151(14) 0.8349(8) 0.1099(17) Uiso 0.50 1 d PD A 2
C73A C 0.9257(16) 0.0709(13) 0.7871(10) 0.1099(17) Uiso 0.50 1 d PD A 2
C74A C 0.8883(16) 0.1588(14) 0.8114(9) 0.1099(17) Uiso 0.50 1 d PD A 2
C75A C 0.8625(17) 0.1639(14) 0.8810(9) 0.1099(17) Uiso 0.50 1 d PD A 2
C76A C 0.8777(16) 0.0767(13) 0.9288(10) 0.1099(17) Uiso 0.50 1 d PD A 2
C77A C 0.9196(16) -0.0099(15) 0.9045(9) 0.1099(17) Uiso 0.50 1 d PD A 2
C86A C 0.2333(17) 0.0133(17) 0.9462(12) 0.1099(17) Uiso 0.50 1 d P B 4
C84A C 0.0950(17) 0.1394(18) 0.9640(12) 0.1099(17) Uiso 0.50 1 d P B 4
C82A C 0.2167(16) 0.1832(14) 0.8683(5) 0.1099(17) Uiso 0.50 1 d PD B 4
C83A C 0.1258(17) 0.1956(17) 0.9122(12) 0.1099(17) Uiso 0.50 1 d P B 4
C85A C 0.1333(17) 0.0487(18) 0.9892(12) 0.1099(17) Uiso 0.50 1 d P B 4

loop_
_atom_site_aniso_label
_atom_site_aniso_U_11
_atom_site_aniso_U_22
_atom_site_aniso_U_33
_atom_site_aniso_U_23
_atom_site_aniso_U_13
_atom_site_aniso_U_12
Pb1 0.01543(7) 0.03389(9) 0.02414(8) -0.00590(6) -0.00256(6) -0.00023(6)
Pt1 0.01484(7) 0.01835(7) 0.01529(7) -0.00330(5) -0.00258(5) -0.00066(5)
P1 0.0190(4) 0.0217(5) 0.0163(4) -0.0025(4) -0.0026(4) 0.0015(4)
P2 0.0157(4) 0.0190(4) 0.0184(4) -0.0041(4) -0.0040(3) -0.0013(3)
P3 0.0186(4) 0.0189(4) 0.0193(5) -0.0052(4) -0.0032(4) -0.0006(4)
N1 0.0187(16) 0.039(2) 0.0259(18) 0.0023(16) -0.0023(14) 0.0018(14)
N2 0.0181(15) 0.0276(18) 0.0219(17) -0.0027(14) -0.0025(13) -0.0008(13)
C1 0.0155(17) 0.037(2) 0.031(2) -0.0020(18) -0.0053(16) -0.0009(16)
C2 0.0163(17) 0.028(2) 0.026(2) -0.0052(16) -0.0045(15) -0.0019(15)
C3 0.0216(19) 0.032(2) 0.028(2) -0.0097(17) -0.0069(16) -0.0008(16)
C4 0.023(2) 0.036(2) 0.040(3) -0.014(2) -0.0072(18) 0.0017(17)
C5 0.025(2) 0.031(2) 0.053(3) -0.009(2) -0.011(2) 0.0069(18)
C6 0.023(2) 0.037(2) 0.038(3) 0.002(2) -0.0089(18) 0.0015(18)
C7 0.021(2) 0.057(3) 0.031(2) 0.009(2) -0.0022(18) -0.001(2)
C8 0.029(3) 0.089(5) 0.036(3) 0.004(3) -0.012(2) 0.002(3)
C9 0.064(4) 0.127(7) 0.042(4) 0.028(4) -0.024(3) 0.002(4)
C10 0.051(4) 0.103(6) 0.063(4) -0.006(4) -0.026(3) -0.011(4)
C11 0.0202(18) 0.029(2) 0.026(2) -0.0039(17) -0.0026(16) -0.0017(16)
C12 0.0224(19) 0.032(2) 0.031(2) -0.0032(18) 0.0010(17) -0.0037(17)
C13 0.034(2) 0.037(3) 0.040(3) -0.005(2) -0.006(2) -0.014(2)
C14 0.053(3) 0.047(3) 0.034(3) 0.001(2) 0.001(2) -0.014(3)
C15 0.0143(17) 0.044(3) 0.021(2) -0.0038(18) -0.0016(15) 0.0007(16)
C16 0.023(2) 0.048(3) 0.028(2) -0.006(2) -0.0054(17) -0.0034(19)
C17 0.035(3) 0.080(4) 0.038(3) -0.018(3) -0.009(2) -0.020(3)
C18 0.039(3) 0.122(6) 0.027(3) 0.000(3) -0.018(2) -0.027(3)
C19 0.032(3) 0.107(5) 0.023(2) 0.019(3) -0.011(2) -0.015(3)
C20 0.021(2) 0.059(3) 0.024(2) 0.010(2) -0.0044(17) -0.004(2)
C21 0.038(2) 0.023(2) 0.0201(19) -0.0013(16) -0.0042(17) 0.0056(17)
C22 0.060(3) 0.035(3) 0.023(2) -0.0004(19) 0.000(2) 0.018(2)
C23 0.145(7) 0.032(3) 0.039(3) -0.004(3) 0.015(4) 0.035(4)
C24 0.202(10) 0.020(3) 0.054(4) 0.001(3) 0.036(5) 0.006(4)
C25 0.126(6) 0.025(3) 0.039(3) -0.003(2) 0.020(4) -0.019(3)
C26 0.061(3) 0.024(2) 0.024(2) -0.0028(17) 0.004(2) -0.005(2)
C27 0.0202(18) 0.0211(18) 0.0210(19) -0.0018(15) 0.0010(15) -0.0029(14)
C28 0.030(2) 0.030(2) 0.020(2) -0.0011(16) 0.0001(16) 0.0052(17)
C29 0.042(3) 0.052(3) 0.025(2) -0.002(2) 0.009(2) 0.014(2)
C30 0.035(3) 0.059(4) 0.039(3) 0.006(3) 0.009(2) 0.021(2)
C31 0.022(2) 0.053(3) 0.040(3) 0.003(2) -0.0052(19) 0.004(2)
C32 0.0230(19) 0.033(2) 0.027(2) -0.0014(18) -0.0027(16) -0.0010(17)
C33 0.0235(19) 0.0207(18) 0.0217(19) -0.0071(15) -0.0055(15) 0.0016(15)
C34 0.0228(19) 0.028(2) 0.035(2) -0.0107(18) -0.0092(17) -0.0002(16)
C35 0.026(2) 0.041(3) 0.046(3) -0.020(2) -0.012(2) 0.0113(19)
C36 0.040(3) 0.033(2) 0.043(3) -0.017(2) -0.015(2) 0.013(2)
C37 0.041(3) 0.024(2) 0.050(3) -0.011(2) -0.011(2) -0.0004(19)
C38 0.027(2) 0.025(2) 0.037(2) -0.0081(18) -0.0080(18) -0.0017(16)
C39 0.0168(17) 0.0218(18) 0.0241(19) -0.0100(15) -0.0032(14) -0.0010(14)
C40 0.0217(19) 0.027(2) 0.026(2) -0.0075(16) -0.0037(16) -0.0022(15)
C41 0.025(2) 0.039(3) 0.039(3) -0.016(2) 0.0062(18) -0.0139(18)
C42 0.0186(19) 0.042(3) 0.049(3) -0.021(2) -0.0059(19) -0.0053(18)
C43 0.0201(19) 0.039(2) 0.042(3) -0.016(2) -0.0142(18) 0.0033(17)
C44 0.0233(19) 0.027(2) 0.027(2) -0.0081(17) -0.0076(16) -0.0011(16)
C45 0.0170(16) 0.0228(18) 0.0190(18) -0.0051(14) -0.0035(14) 0.0006(14)
C46 0.031(2) 0.028(2) 0.025(2) -0.0069(17) -0.0045(17) -0.0023(17)
C47 0.036(2) 0.039(3) 0.021(2) -0.0104(18) -0.0034(18) 0.0041(19)
C48 0.027(2) 0.040(3) 0.021(2) -0.0004(18) 0.0000(16) 0.0004(18)
C49 0.028(2) 0.029(2) 0.027(2) 0.0009(17) -0.0046(17) -0.0027(17)
C50 0.0227(19) 0.025(2) 0.0222(19) -0.0032(16) -0.0044(15) 0.0016(15)
C51 0.0169(17) 0.0237(19) 0.0228(19) -0.0049(15) -0.0032(14) 0.0015(14)
C52 0.027(2) 0.024(2) 0.027(2) -0.0086(16) -0.0056(17) 0.0013(16)
C53 0.026(2) 0.037(2) 0.040(3) -0.008(2) -0.0098(19) -0.0028(18)
C54 0.018(2) 0.045(3) 0.047(3) -0.007(2) -0.0032(19) 0.0020(18)
C55 0.025(2) 0.036(3) 0.052(3) -0.019(2) 0.000(2) 0.0065(18)
C56 0.026(2) 0.030(2) 0.040(3) -0.0143(19) -0.0032(19) -0.0014(17)
C57 0.0225(18) 0.0174(17) 0.0211(18) -0.0045(14) -0.0044(15) -0.0015(14)
C58 0.024(2) 0.028(2) 0.036(2) 0.0040(18) -0.0052(18) -0.0005(16)
C59 0.037(3) 0.030(2) 0.043(3) 0.011(2) -0.011(2) -0.0021(19)
C60 0.036(2) 0.027(2) 0.034(2) 0.0041(19) 0.0034(19) -0.0105(18)
C61 0.025(2) 0.034(2) 0.035(2) -0.0025(19) 0.0033(18) -0.0050(18)
C62 0.0235(19) 0.025(2) 0.030(2) -0.0013(17) -0.0038(17) -0.0013(16)
C63 0.026(2) 0.0232(19) 0.026(2) -0.0095(16) -0.0071(16) 0.0019(15)
C64 0.036(2) 0.037(3) 0.031(2) -0.012(2) -0.0025(19) -0.009(2)
C65 0.057(3) 0.051(3) 0.046(3) -0.022(3) -0.017(3) -0.018(3)
C66 0.065(4) 0.054(3) 0.034(3) -0.025(3) -0.014(3) -0.002(3)
C67 0.050(3) 0.041(3) 0.026(2) -0.014(2) 0.003(2) -0.001(2)
C68 0.032(2) 0.026(2) 0.027(2) -0.0100(17) -0.0040(17) 0.0014(17)

loop_
_atom_type_symbol
_atom_type_description
_atom_type_scat_dispersion_real
_atom_type_scat_dispersion_imag
_atom_type_scat_source
C C 0.0033 0.0016 'International Tables Vol C Tables 4.2.6.8 and 6.1.1.4'
H H 0.0000 0.0000 'International Tables Vol C Tables 4.2.6.8 and 6.1.1.4'
N N 0.0061 0.0033 'International Tables Vol C Tables 4.2.6.8 and 6.1.1.4'
P P 0.1023 0.0942 'International Tables Vol C Tables 4.2.6.8 and 6.1.1.4'
Pt Pt -1.7033 8.3905 'International Tables Vol C Tables 4.2.6.8 and 6.1.1.4'
Pb Pb -3.3944 10.1111 'International Tables Vol C Tables 4.2.6.8 and 6.1.1.4'

loop_
_geom_angle_atom_site_label_1
_geom_angle_atom_site_label_2
_geom_angle_atom_site_label_3
_geom_angle
N2 Pb1 N1 74.78(13)
N2 Pb1 Pt1 114.50(9)
N1 Pb1 Pt1 119.09(10)
P1 Pt1 P2 118.58(4)
P1 Pt1 P3 111.20(4)
P2 Pt1 P3 121.53(3)
P1 Pt1 Pb1 92.08(3)
P2 Pt1 Pb1 103.75(2)
P3 Pt1 Pb1 103.06(2)
C21 P1 C15 102.1(2)
C21 P1 C27 102.43(19)
C15 P1 C27 100.84(19)
C21 P1 Pt1 115.85(14)
C15 P1 Pt1 122.01(14)
C27 P1 Pt1 110.99(13)
C39 P2 C45 103.48(18)
C39 P2 C33 101.12(18)
C45 P2 C33 98.92(18)
C39 P2 Pt1 107.02(13)
C45 P2 Pt1 119.58(13)
C33 P2 Pt1 123.76(13)
C57 P3 C51 101.76(18)
C57 P3 C63 102.62(19)
C51 P3 C63 101.58(18)
C57 P3 Pt1 119.84(13)
C51 P3 Pt1 113.17(13)
C63 P3 Pt1 115.43(14)
C1 N1 C7 119.1(4)
C1 N1 Pb1 115.7(3)
C7 N1 Pb1 125.2(3)
C2 N2 C11 119.6(3)
C2 N2 Pb1 116.4(3)
C11 N2 Pb1 123.9(3)
N1 C1 C6 124.6(4)
N1 C1 C2 116.5(4)
C6 C1 C2 118.9(4)
N2 C2 C3 125.3(4)
N2 C2 C1 116.5(4)
C3 C2 C1 118.2(4)
C4 C3 C2 121.1(4)
C5 C4 C3 120.4(4)
C6 C5 C4 120.3(4)
C5 C6 C1 121.1(4)
N1 C7 C8 115.9(4)
C10 C8 C9 112.4(6)
C10 C8 C7 111.4(5)
C9 C8 C7 107.9(5)
N2 C11 C12 115.7(3)
C13 C12 C14 112.7(4)
C13 C12 C11 111.7(4)
C14 C12 C11 107.8(4)
C16 C15 C20 118.3(4)
C16 C15 P1 118.9(3)
C20 C15 P1 122.6(4)
C15 C16 C17 120.5(5)
C18 C17 C16 120.2(6)
C19 C18 C17 119.3(5)
C18 C19 C20 121.7(5)
C19 C20 C15 120.0(5)
C26 C21 C22 118.5(4)
C26 C21 P1 123.4(3)
C22 C21 P1 118.1(4)
C23 C22 C21 119.9(6)
C24 C23 C22 120.6(6)
C25 C24 C23 120.4(6)
C24 C25 C26 120.1(6)
C21 C26 C25 120.5(5)
C32 C27 C28 118.2(4)
C32 C27 P1 118.4(3)
C28 C27 P1 123.3(3)
C29 C28 C27 120.4(4)
C30 C29 C28 120.5(5)
C29 C30 C31 120.0(5)
C30 C31 C32 119.9(5)
C31 C32 C27 121.0(4)
C38 C33 C34 118.5(4)
C38 C33 P2 123.9(3)
C34 C33 P2 117.5(3)
C35 C34 C33 121.0(4)
C36 C35 C34 119.9(4)
C35 C36 C37 120.4(4)
C36 C37 C38 120.1(4)
C33 C38 C37 120.0(4)
C40 C39 C44 118.8(4)
C40 C39 P2 117.4(3)
C44 C39 P2 123.7(3)
C41 C40 C39 120.3(4)
C40 C41 C42 120.4(4)
C43 C42 C41 119.9(4)
C42 C43 C44 120.2(4)
C43 C44 C39 120.4(4)
C46 C45 C50 118.9(4)
C46 C45 P2 122.4(3)
C50 C45 P2 118.7(3)
C47 C46 C45 120.0(4)
C48 C47 C46 120.4(4)
C49 C48 C47 119.7(4)
C48 C49 C50 120.5(4)
C49 C50 C45 120.4(4)
C52 C51 C56 119.4(4)
C52 C51 P3 118.6(3)
C56 C51 P3 122.0(3)
C51 C52 C53 120.4(4)
C54 C53 C52 120.0(4)
C55 C54 C53 119.9(4)
C54 C55 C56 120.4(4)
C55 C56 C51 119.9(4)
C62 C57 C58 117.5(4)
C62 C57 P3 119.5(3)
C58 C57 P3 123.0(3)
C59 C58 C57 121.3(4)
C60 C59 C58 120.1(4)
C59 C60 C61 119.5(4)
C62 C61 C60 120.2(4)
C61 C62 C57 121.5(4)
C64 C63 C68 118.2(4)
C64 C63 P3 122.6(3)
C68 C63 P3 118.6(3)
C63 C64 C65 120.9(5)
C66 C65 C64 119.9(5)
C67 C66 C65 119.6(5)
C66 C67 C68 121.3(5)
C67 C68 C63 120.0(4)
C72 C71 C72A 25.0(5)
C73 C72 C77 120.1
C73 C72 C71 121.1(4)
C77 C72 C71 118.8(4)
C74 C73 C72 119.9
C73 C74 C75 120.0
C76 C75 C74 120.1
C77 C76 C75 119.9
C76 C77 C72 120.0
C83 C82 C87 115.8
C83 C82 C81 126.9
C87 C82 C81 117.3
C82 C83 C84 123.1
C82 C83 C82A 86.7(8)
C84 C83 C82A 37.9(8)
C85 C86 C86A 101.0(10)
C85 C86 C87 112.5
C86A C86 C87 146.4(10)
C85 C86 C82A 32.0(7)
C86A C86 C82A 133.0(12)
C87 C86 C82A 80.5(7)
C86 C87 C82 120.5
C85 C84 C83 120.3
C84 C85 C86 124.5
C77A C72A C73A 117.7(19)
C77A C72A C71 102.6(13)
C73A C72A C71 139.7(15)
C74A C73A C72A 118.4(19)
C75A C74A C73A 124(2)
C74A C75A C76A 117.9(19)
C77A C76A C75A 118.2(19)
C76A C77A C72A 124(2)
C86 C86A C85A 108.3(17)
C83A C84A C85A 129(3)
C83A C82A C86 104.3(10)
C83A C82A C83 124.5(17)
C86 C82A C83 130.9(14)
C84A C83A C82A 128(2)
C84A C85A C86A 114(2)

loop_
_geom_bond_atom_site_label_1
_geom_bond_atom_site_label_2
_geom_bond_distance
Pb1 N2 2.192(3)
Pb1 N1 2.198(4)
Pb1 Pt1 2.8558(2)
Pt1 P1 2.2920(10)
Pt1 P2 2.2960(10)
Pt1 P3 2.3210(10)
P1 C21 1.831(4)
P1 C15 1.833(4)
P1 C27 1.841(4)
P2 C39 1.836(4)
P2 C45 1.837(4)
P2 C33 1.839(4)
P3 C57 1.838(4)
P3 C51 1.839(4)
P3 C63 1.841(4)
N1 C1 1.378(6)
N1 C7 1.453(6)
N2 C2 1.366(5)
N2 C11 1.457(5)
C1 C6 1.405(6)
C1 C2 1.441(6)
C2 C3 1.408(6)
C3 C4 1.388(6)
C4 C5 1.386(7)
C5 C6 1.382(7)
C7 C8 1.542(7)
C8 C10 1.482(10)
C8 C9 1.539(8)
C11 C12 1.538(6)
C12 C13 1.509(7)
C12 C14 1.526(7)
C15 C16 1.393(7)
C15 C20 1.399(6)
C16 C17 1.403(6)
C17 C18 1.379(9)
C18 C19 1.367(10)
C19 C20 1.384(7)
C21 C26 1.382(7)
C21 C22 1.405(6)
C22 C23 1.377(8)
C23 C24 1.373(11)
C24 C25 1.359(10)
C25 C26 1.392(7)
C27 C32 1.393(6)
C27 C28 1.398(6)
C28 C29 1.384(6)
C29 C30 1.377(8)
C30 C31 1.379(8)
C31 C32 1.385(6)
C33 C38 1.396(6)
C33 C34 1.396(6)
C34 C35 1.385(6)
C35 C36 1.375(7)
C36 C37 1.377(7)
C37 C38 1.400(6)
C39 C40 1.400(6)
C39 C44 1.401(5)
C40 C41 1.389(6)
C41 C42 1.389(7)
C42 C43 1.382(7)
C43 C44 1.395(6)
C45 C46 1.397(6)
C45 C50 1.397(6)
C46 C47 1.394(6)
C47 C48 1.385(7)
C48 C49 1.380(6)
C49 C50 1.389(6)
C51 C52 1.384(6)
C51 C56 1.397(6)
C52 C53 1.399(6)
C53 C54 1.385(7)
C54 C55 1.383(7)
C55 C56 1.396(6)
C57 C62 1.391(5)
C57 C58 1.394(6)
C58 C59 1.393(6)
C59 C60 1.377(7)
C60 C61 1.385(7)
C61 C62 1.382(6)
C63 C64 1.392(6)
C63 C68 1.405(6)
C64 C65 1.394(7)
C65 C66 1.382(8)
C66 C67 1.368(8)
C67 C68 1.386(6)
C71 C72 1.455(11)
C71 C72A 1.81(2)
C72 C73 1.3869
C72 C77 1.3881
C73 C74 1.3855
C74 C75 1.3881
C75 C76 1.3869
C76 C77 1.3855
C81 C82 1.5213
C82 C83 1.2330
C82 C87 1.4498
C83 C84 1.2854
C83 C82A 1.5203(10)
C86 C85 1.3080
C86 C86A 1.34(2)
C86 C87 1.3450
C86 C82A 1.423(17)
C84 C85 1.2698
C72A C77A 1.3901(10)
C72A C73A 1.3903(10)
C73A C74A 1.3902(10)
C74A C75A 1.3899(10)
C75A C76A 1.3900(10)
C76A C77A 1.3900(10)
C86A C85A 1.56(3)
C84A C83A 1.21(3)
C84A C85A 1.32(3)
C82A C83A 1.41(3)
